data_4100969
_journal_name_full 'Journal of the American Chemical Society'
_journal_year 2005
_chemical_formula_sum 'C17 H23 Cl N2'
_chemical_formula_weight 290.82
_space_group_IT_number 14
_symmetry_cell_setting monoclinic
_symmetry_space_group_name_Hall '-P 2ybc'
_symmetry_space_group_name_H-M 'P 1 21/c 1'
_cell_angle_alpha 90.00
_cell_angle_beta 100.444(3)
_cell_angle_gamma 90.00
_cell_formula_units_Z 4
_cell_length_a 8.8524(13)
_cell_length_b 11.2198(17)
_cell_length_c 17.538(3)
_cell_measurement_temperature 173(1)
_cell_volume 1713.0(4)
_diffrn_ambient_temperature 173(1)
_exptl_crystal_density_diffrn 1.128
_cod_depositor_comments
;
The following automatic conversions were performed:
'_symmetry_cell_setting' value 'Monoclinic' changed to 'monoclinic'
according to '/home/saulius/struct/CIF-dictionaries/cif_core.dic'
dictionary named 'cif_core.dic' version 2.4.1 from 2010-06-29.

Automatic conversion script
Id: cif_fix_enum 1527 2010-12-29 10:47:43Z saulius 
;
_cod_original_sg_symbol_H-M 'P 21/c'
_cod_database_code 4100969

loop_
_symmetry_equiv_pos_as_xyz
'x, y, z'
'-x, y+1/2, -z+1/2'
'-x, -y, -z'
'x, -y-1/2, z-1/2'

loop_
_atom_site_label
_atom_site_type_symbol
_atom_site_fract_x
_atom_site_fract_y
_atom_site_fract_z
_atom_site_U_iso_or_equiv
_atom_site_adp_type
_atom_site_occupancy
_atom_site_symmetry_multiplicity
_atom_site_calc_flag
_atom_site_refinement_flags
_atom_site_disorder_assembly
_atom_site_disorder_group
Cl1 Cl 0.66862(5) -0.01868(4) 0.14175(3) 0.05725(18) Uani 1 1 d . . .
N1 N 0.01002(14) 0.56288(11) 0.18833(7) 0.0390(3) Uani 1 1 d . . .
H1 H 0.0332 0.4950 0.2101 0.047 Uiso 1 1 calc R . .
N2 N 0.07085(14) 0.69573(11) 0.09714(7) 0.0387(3) Uani 1 1 d . . .
C1 C 0.09523(16) 0.59736(13) 0.13386(8) 0.0331(3) Uani 1 1 d . . .
C2 C 0.21065(18) 0.50654(14) 0.12782(9) 0.0380(4) Uani 1 1 d . . .
C3 C 0.29543(17) 0.42370(15) 0.12847(9) 0.0399(4) Uani 1 1 d . . .
C4 C 0.39034(17) 0.31942(14) 0.13007(9) 0.0375(4) Uani 1 1 d . . .
C5 C 0.35857(18) 0.23382(15) 0.07213(9) 0.0443(4) Uani 1 1 d . . .
H5 H 0.2790 0.2467 0.0304 0.053 Uiso 1 1 calc R . .
C6 C 0.44290(19) 0.13037(15) 0.07552(9) 0.0450(4) Uani 1 1 d . . .
H6 H 0.4199 0.0732 0.0368 0.054 Uiso 1 1 calc R . .
C7 C 0.56192(17) 0.11244(14) 0.13705(9) 0.0401(4) Uani 1 1 d . . .
C8 C 0.59732(19) 0.19623(15) 0.19505(10) 0.0473(4) Uani 1 1 d . . .
H8 H 0.6784 0.1836 0.2360 0.057 Uiso 1 1 calc R . .
C9 C 0.51091(19) 0.29889(15) 0.19148(10) 0.0461(4) Uani 1 1 d . . .
H9 H 0.5335 0.3553 0.2307 0.055 Uiso 1 1 calc R . .
C10 C -0.11600(17) 0.62839(14) 0.21367(9) 0.0379(4) Uani 1 1 d . . .
C11 C -0.2495(2) 0.6445(2) 0.14680(11) 0.0640(6) Uani 1 1 d . . .
H11A H -0.2172 0.6923 0.1072 0.096 Uiso 1 1 calc R . .
H11B H -0.3326 0.6835 0.1651 0.096 Uiso 1 1 calc R . .
H11C H -0.2829 0.5680 0.1258 0.096 Uiso 1 1 calc R . .
C12 C -0.1651(2) 0.55197(18) 0.27685(12) 0.0616(5) Uani 1 1 d . . .
H12A H -0.1987 0.4755 0.2559 0.092 Uiso 1 1 calc R . .
H12B H -0.2477 0.5906 0.2958 0.092 Uiso 1 1 calc R . .
H12C H -0.0796 0.5418 0.3187 0.092 Uiso 1 1 calc R . .
C13 C -0.0598(2) 0.74851(16) 0.24783(11) 0.0582(5) Uani 1 1 d . . .
H13A H 0.0243 0.7366 0.2901 0.087 Uiso 1 1 calc R . .
H13B H -0.1420 0.7885 0.2663 0.087 Uiso 1 1 calc R . .
H13C H -0.0262 0.7962 0.2086 0.087 Uiso 1 1 calc R . .
C14 C 0.16633(18) 0.73591(14) 0.04088(9) 0.0412(4) Uani 1 1 d . . .
C15 C 0.1581(3) 0.65062(19) -0.02696(10) 0.0685(6) Uani 1 1 d . . .
H15A H 0.2062 0.5766 -0.0090 0.103 Uiso 1 1 calc R . .
H15B H 0.2103 0.6848 -0.0651 0.103 Uiso 1 1 calc R . .
H15C H 0.0525 0.6365 -0.0496 0.103 Uiso 1 1 calc R . .
C16 C 0.3301(2) 0.7572(2) 0.08100(12) 0.0713(6) Uani 1 1 d . . .
H16A H 0.3310 0.8115 0.1234 0.107 Uiso 1 1 calc R . .
H16B H 0.3877 0.7907 0.0448 0.107 Uiso 1 1 calc R . .
H16C H 0.3757 0.6830 0.1003 0.107 Uiso 1 1 calc R . .
C17 C 0.0973(3) 0.85520(18) 0.01026(12) 0.0704(6) Uani 1 1 d . . .
H17A H -0.0067 0.8433 -0.0158 0.106 Uiso 1 1 calc R . .
H17B H 0.1566 0.8879 -0.0255 0.106 Uiso 1 1 calc R . .
H17C H 0.0987 0.9093 0.0528 0.106 Uiso 1 1 calc R . .

loop_
_atom_site_aniso_label
_atom_site_aniso_U_11
_atom_site_aniso_U_22
_atom_site_aniso_U_33
_atom_site_aniso_U_23
_atom_site_aniso_U_13
_atom_site_aniso_U_12
Cl1 0.0613(3) 0.0445(3) 0.0656(3) 0.0035(2) 0.0107(2) 0.0194(2)
N1 0.0437(7) 0.0309(7) 0.0455(8) 0.0079(6) 0.0164(6) 0.0085(6)
N2 0.0413(7) 0.0350(7) 0.0403(7) 0.0026(6) 0.0092(6) 0.0006(6)
C1 0.0317(8) 0.0325(8) 0.0343(8) -0.0024(6) 0.0034(6) 0.0010(6)
C2 0.0365(8) 0.0398(9) 0.0388(9) 0.0024(7) 0.0095(7) 0.0013(7)
C3 0.0368(8) 0.0424(9) 0.0420(9) 0.0049(7) 0.0109(7) 0.0030(7)
C4 0.0360(8) 0.0382(9) 0.0410(9) 0.0054(7) 0.0139(7) 0.0055(7)
C5 0.0411(9) 0.0563(10) 0.0344(9) 0.0024(7) 0.0040(7) 0.0113(8)
C6 0.0496(10) 0.0478(10) 0.0378(9) -0.0043(7) 0.0089(8) 0.0069(8)
C7 0.0397(9) 0.0374(9) 0.0453(9) 0.0051(7) 0.0134(7) 0.0070(7)
C8 0.0413(9) 0.0487(10) 0.0478(10) 0.0002(8) -0.0033(8) 0.0085(8)
C9 0.0432(9) 0.0430(9) 0.0495(10) -0.0078(8) 0.0011(8) 0.0044(8)
C10 0.0370(8) 0.0348(8) 0.0437(9) -0.0005(7) 0.0123(7) 0.0044(7)
C11 0.0424(10) 0.0831(15) 0.0639(13) -0.0046(11) 0.0026(9) 0.0120(10)
C12 0.0668(12) 0.0568(12) 0.0714(13) 0.0072(10) 0.0395(11) 0.0066(10)
C13 0.0651(12) 0.0483(11) 0.0655(12) -0.0158(9) 0.0238(10) -0.0031(9)
C14 0.0441(9) 0.0424(9) 0.0378(9) 0.0042(7) 0.0089(7) -0.0033(7)
C15 0.0997(17) 0.0681(13) 0.0410(11) -0.0022(9) 0.0214(11) -0.0091(12)
C16 0.0554(12) 0.0945(16) 0.0627(13) 0.0192(11) 0.0071(10) -0.0274(12)
C17 0.0850(15) 0.0571(12) 0.0734(14) 0.0258(10) 0.0263(12) 0.0057(11)

loop_
_geom_bond_atom_site_label_1
_geom_bond_atom_site_label_2
_geom_bond_distance
_geom_bond_site_symmetry_2
_geom_bond_publ_flag
Cl1 C7 1.7422(16) . ?
N1 C1 1.3756(18) . ?
N1 C10 1.4704(18) . ?
N2 C1 1.2763(19) . ?
N2 C14 1.4811(19) . ?
C1 C2 1.460(2) . ?
C2 C3 1.193(2) . ?
C3 C4 1.438(2) . ?
C4 C5 1.389(2) . ?
C4 C9 1.391(2) . ?
C5 C6 1.375(2) . ?
C6 C7 1.379(2) . ?
C7 C8 1.379(2) . ?
C8 C9 1.378(2) . ?
C10 C11 1.517(2) . ?
C10 C13 1.522(2) . ?
C10 C12 1.525(2) . ?
C14 C16 1.511(2) . ?
C14 C15 1.518(2) . ?
C14 C17 1.528(2) . ?

loop_
_cod_related_entry_id
_cod_related_entry_database
_cod_related_entry_code
1 ChemSpider 30659957
